data_2004860
loop_
_publ_author_name
'Miernik, D.'
'Lis, T.'

_publ_section_title
;
 Isomorphous Polymeric Complexes of Ca^2+^ and Pb^2+^ with
 9,10-Dihydro-9-oxo-10-acridineacetate (CMA^{-^}) Ligands:
 [<i>M</i>(CMA)~2~(H~2~O)~2~]
;
_journal_issue 5
_journal_name_full 'Acta Crystallographica Section C'
_journal_page_first 1171
_journal_page_last 1174
_journal_paper_doi 10.1107/S0108270195015757
_journal_volume 52
_journal_year 1996
_chemical_formula_iupac '[Pb (C15 H10 N1 O3)2 (H2 O1)2]'
_chemical_formula_moiety 'Pb,2(C15 H10 N1 O3),2(H2 O1)'
_chemical_formula_structural Pb(C~15~H~10~NO~3~)~2~(H~2~O)~2~
_chemical_formula_sum 'C30 H24 N2 O8 Pb'
_chemical_formula_weight 747.7
_chemical_name_systematic
;
lead(II) bis(9,10-dihydro-9-oxo-10-acridineacetate) dihydrate
;
_space_group_IT_number 2
_symmetry_cell_setting triclinic
_symmetry_space_group_name_Hall '-P 1'
_symmetry_space_group_name_H-M 'P -1'
_cell_angle_alpha 82.35(4)
_cell_angle_beta 78.00(4)
_cell_angle_gamma 85.04(5)
_cell_formula_units_Z 2
_cell_length_a 7.637(5)
_cell_length_b 13.174(7)
_cell_length_c 13.749(5)
_cell_measurement_reflns_used 25
_cell_measurement_temperature 300(2)
_cell_measurement_theta_max 12
_cell_measurement_theta_min 9
_cell_volume 1338.5(13)
_computing_cell_refinement 'Kuma KM4 software'
_computing_data_collection 'Kuma KM4 software'
_computing_data_reduction 'Kuma KM4 software'
_computing_structure_refinement 'SHELXL93 (Sheldrick, 1993)'
_diffrn_ambient_temperature 300(2)
_diffrn_measurement_device 'Kuma KM4 automated four-circle \k-axis diffractometer'
_diffrn_measurement_method \w/2\q
_diffrn_radiation_monochromator graphite
_diffrn_radiation_source 'fine-focus sealed tube'
_diffrn_radiation_type MoK\a
_diffrn_radiation_wavelength 0.71069
_diffrn_reflns_av_R_equivalents 0.018
_diffrn_reflns_av_sigmaI/netI 0.0409
_diffrn_reflns_limit_h_max 0
_diffrn_reflns_limit_h_min -8
_diffrn_reflns_limit_k_max 14
_diffrn_reflns_limit_k_min -14
_diffrn_reflns_limit_l_max 15
_diffrn_reflns_limit_l_min -14
_diffrn_reflns_number 3727
_diffrn_reflns_theta_max 23
_diffrn_reflns_theta_min 2
_diffrn_standards_decay_% 10
_diffrn_standards_interval_count 50
_diffrn_standards_number 3
_exptl_absorpt_coefficient_mu 6.36
_exptl_absorpt_correction_T_max 0.461
_exptl_absorpt_correction_T_min 0.402
_exptl_absorpt_correction_type 'DIFABS (Walker & Stuart, 1983)'
_exptl_crystal_colour yellow
_exptl_crystal_density_diffrn 1.855(3)
_exptl_crystal_density_meas 1.90
_exptl_crystal_density_method 'flotation in CH~2~Br~2~/CCl~4~ solution'
_exptl_crystal_description 'irregular polyhedron'
_exptl_crystal_F_000 728
_exptl_crystal_size_max 0.15
_exptl_crystal_size_mid 0.15
_exptl_crystal_size_min 0.1
_refine_diff_density_max 0.84
_refine_diff_density_min -0.57
_refine_ls_extinction_method none
_refine_ls_goodness_of_fit_obs 1.063
_refine_ls_matrix_type full
_refine_ls_number_parameters 369
_refine_ls_number_reflns 3007
_refine_ls_number_restraints 0
_refine_ls_R_factor_obs 0.0284
_refine_ls_shift/esd_max 0.112
_refine_ls_shift/esd_mean 0.002
_refine_ls_structure_factor_coef Fsqd
_refine_ls_weighting_details 'w=1/[\s^2^(Fo^2^)+(0.035P)^2^+5.2P] where P=(Fo^2^+2Fc^2^)/3'
_refine_ls_weighting_scheme calc
_refine_ls_wR_factor_obs 0.0724
_reflns_number_observed 3007
_reflns_number_total 3697
_reflns_observed_criterion >3sigma(I)
_cod_data_source_file cf1027.cif
_cod_data_source_block II
_cod_depositor_comments
;
The following automatic conversions were performed:

'_refine_ls_weighting_scheme' value 'calc
w=1/[\s^2^(Fo^2^)+(0.035P)^2^+5.2P] where P=(Fo^2^+2Fc^2^)/3' was
changed to 'calc'. New tag '_refine_ls_weighting_details' was
created. The value of the new tag was set to
'w=1/[\s^2^(Fo^2^)+(0.035P)^2^+5.2P] where P=(Fo^2^+2Fc^2^)/3'.

Automatic conversion script
Id: cif_fix_values 3143 2015-03-26 13:38:13Z robertas 
;
_cod_original_cell_volume 1338.5(12)
_cod_database_code 2004860

loop_
_symmetry_equiv_pos_as_xyz
'x, y, z'
'-x, -y, -z'

loop_
_atom_site_aniso_label
_atom_site_aniso_U_11
_atom_site_aniso_U_22
_atom_site_aniso_U_33
_atom_site_aniso_U_12
_atom_site_aniso_U_13
_atom_site_aniso_U_23
Pb 0.0289(2) 0.0271(2) 0.0263(2) -0.00301(11) -0.00637(11) -0.00202(11)
O1A 0.045(4) 0.033(3) 0.075(5) 0.004(3) -0.034(4) -0.009(3)
O2A 0.043(4) 0.040(4) 0.059(4) -0.007(3) -0.012(3) -0.010(3)
O3A 0.056(4) 0.031(3) 0.061(4) -0.011(3) -0.010(3) -0.008(3)
O1B 0.031(4) 0.099(6) 0.029(3) -0.004(3) -0.006(3) 0.001(3)
O2B 0.036(3) 0.045(3) 0.028(3) -0.009(3) 0.000(2) -0.007(3)
O3B 0.079(5) 0.076(5) 0.022(3) -0.009(4) -0.009(3) 0.005(3)
N1A 0.033(4) 0.023(3) 0.046(4) 0.003(3) -0.009(3) -0.006(3)
N1B 0.041(4) 0.042(4) 0.022(3) -0.005(3) -0.006(3) -0.005(3)
C1A 0.045(6) 0.024(4) 0.026(4) -0.006(4) -0.007(4) -0.001(3)
C2A 0.025(4) 0.036(5) 0.053(5) -0.001(4) -0.010(4) -0.013(4)
C3A 0.045(6) 0.030(5) 0.052(6) -0.002(4) -0.013(5) 0.000(4)
C4A 0.053(6) 0.044(6) 0.046(6) 0.004(5) -0.005(5) 0.000(4)
C5A 0.067(7) 0.058(6) 0.032(5) 0.017(5) -0.014(5) -0.013(5)
C6A 0.045(6) 0.042(5) 0.047(6) 0.007(4) -0.014(4) -0.021(4)
C7A 0.054(6) 0.032(5) 0.049(6) -0.009(4) 0.002(5) -0.003(4)
C8A 0.086(9) 0.050(6) 0.050(7) 0.009(6) -0.005(6) -0.003(5)
C9A 0.099(9) 0.061(7) 0.044(6) -0.007(6) -0.014(6) -0.017(5)
C10A 0.057(6) 0.045(6) 0.045(6) -0.010(5) -0.007(5) -0.017(5)
C11A 0.029(5) 0.032(4) 0.038(5) 0.010(4) -0.011(4) -0.002(4)
C12A 0.035(5) 0.028(4) 0.049(5) 0.005(4) -0.013(4) -0.005(4)
C13A 0.022(4) 0.026(4) 0.053(5) 0.003(3) -0.012(4) -0.008(4)
C14A 0.031(5) 0.025(4) 0.046(5) 0.007(4) -0.012(4) -0.002(4)
C15A 0.025(4) 0.040(5) 0.037(5) 0.010(4) -0.009(4) -0.005(4)
C1B 0.042(5) 0.031(4) 0.018(4) -0.006(4) -0.003(4) -0.004(3)
C2B 0.031(5) 0.052(5) 0.022(4) -0.004(4) -0.004(3) -0.003(4)
C3B 0.048(6) 0.042(5) 0.041(5) -0.005(4) -0.004(4) 0.000(4)
C4B 0.061(7) 0.049(6) 0.070(8) -0.009(5) -0.014(6) -0.022(5)
C5B 0.060(7) 0.074(8) 0.063(8) 0.009(6) -0.020(6) -0.040(6)
C6B 0.051(6) 0.072(7) 0.034(5) 0.001(5) -0.013(4) -0.016(5)
C7B 0.065(7) 0.054(6) 0.048(6) -0.004(5) -0.009(5) 0.009(5)
C8B 0.100(10) 0.041(6) 0.069(8) -0.008(6) -0.013(7) -0.004(6)
C9B 0.100(10) 0.050(7) 0.072(8) 0.002(6) -0.036(7) -0.019(6)
C10B 0.066(7) 0.052(6) 0.030(5) -0.002(5) -0.014(5) -0.012(4)
C11B 0.031(5) 0.046(5) 0.031(5) -0.002(4) -0.005(4) 0.000(4)
C12B 0.028(5) 0.056(6) 0.027(5) -0.006(4) -0.002(4) -0.005(4)
C13B 0.033(5) 0.069(6) 0.027(5) 0.002(4) -0.007(4) -0.008(4)
C14B 0.026(5) 0.056(6) 0.029(5) 0.003(4) -0.003(4) -0.010(4)
C15B 0.028(5) 0.051(6) 0.031(5) -0.003(4) -0.008(4) -0.010(4)
O8 0.044(4) 0.050(4) 0.079(5) 0.002(3) -0.023(4) -0.015(4)

loop_
_atom_site_label
_atom_site_occupancy
_atom_site_fract_x
_atom_site_fract_y
_atom_site_fract_z
_atom_site_U_iso_or_equiv
_atom_site_thermal_displace_type
_atom_site_calc_flag
_atom_site_refinement_flags
Pb 1 .21218(4) .54208(2) .54888(2) .02733(11) Uani d .
O1A 1 .2281(9) .3485(5) .5722(6) .048(2) Uani d .
O2A 1 .4759(9) .4036(5) .6004(5) .046(2) Uani d .
O3A 1 .1482(9) -0.1254(5) .5680(5) .049(2) Uani d .
O1B 1 .0233(9) .4804(6) .7214(5) .054(2) Uani d .
O2B 1 -0.1189(8) .5237(5) .5969(4) .037(2) Uani d .
O3B 1 -0.3349(11) .3406(6) 1.1567(5) .060(2) Uani d .
N1A 1 .3541(9) .1461(5) .5832(6) .034(2) Uani d .
N1B 1 -0.2897(10) .4535(6) .8607(5) .035(2) Uani d .
C1A 1 .3837(12) .3343(6) .5880(6) .032(2) Uani d .
C2A 1 .4715(11) .2265(7) .5879(7) .037(2) Uani d .
C3A 1 .4012(13) .1854(7) .4013(7) .042(3) Uani d .
C4A 1 .3961(14) .1581(8) .3109(8) .049(3) Uani d .
C5A 1 .3243(14) .0673(8) .3030(7) .052(3) Uani d .
C6A 1 .2622(13) .0041(7) .3866(7) .043(3) Uani d .
C7A 1 .1060(13) -.0531(7) .7562(7) .047(3) Uani d .
C8A 1 .0932(17) -.0163(8) .8454(9) .064(3) Uani d .
C9A 1 .1668(17) .0724(9) .8482(8) .067(4) Uani d .
C10A 1 .2532(14) .1275(8) .7629(7) .048(3) Uani d .
C11A 1 .2667(11) .0925(6) .6695(6) .033(2) Uani d .
C12A 1 .1899(11) .0005(6) .6666(7) .037(2) Uani d .
C13A 1 .1977(11) -.0388(6) .5716(7) .033(2) Uani d .
C14A 1 .2663(11) .0294(6) .4820(7) .034(2) Uani d .
C15A 1 .3422(11) .1206(7) .4901(7) .034(2) Uani d .
C1B 1 -0.1166(12) .4978(6) .6888(6) .030(2) Uani d .
C2B 1 -0.2993(11) .4958(7) .7591(6) .035(2) Uani d .
C3B 1 -0.2077(13) .6174(7) .8953(7) .045(3) Uani d .
C4B 1 -0.1724(15) .6775(9) .9633(9) .058(3) Uani d .
C5B 1 -0.1854(15) .6404(10) 1.0617(9) .062(3) Uani d .
C6B 1 -0.2310(14) .5424(9) 1.0956(8) .051(3) Uani d .
C7B 1 -0.3432(15) .2035(8) 1.0174(8) .057(3) Uani d .
C8B 1 -0.3474(18) .1398(9) .9462(9) .070(4) Uani d .
C9B 1 -0.3197(18) .1803(9) .8449(10) .070(4) Uani d .
C10B 1 -0.3016(14) .2815(8) .8172(7) .048(3) Uani d .
C11B 1 -0.3033(11) .3498(7) .8886(6) .036(2) Uani d .
C12B 1 -0.3221(12) .3092(7) .9903(6) .038(3) Uani d .
C13B 1 -0.3120(12) .3729(8) 1.0656(7) .043(3) Uani d .
C14B 1 -0.2678(11) .4796(7) 1.0301(7) .037(3) Uani d .
C15B 1 -0.2583(11) .5177(7) .9269(7) .036(2) Uani d .
O8 1 .0841(9) .7262(5) .4496(6) .055(2) Uani d .
O7 .50 .163(3) .6875(11) .6801(11) .052(4) Uiso d P
O71 .50 .249(2) .6800(10) .6620(10) .041(4) Uiso d P
H2A 1 .5710 .2261 .5312 .044 Uiso calc R
H21A 1 .5205 .2098 .6482 .044 Uiso calc R
H3A 1 .4445 .2483 .4051 .051 Uiso calc R
H4A 1 .4412 .2007 .2532 .059 Uiso calc R
H5A 1 .3189 .0499 .2404 .063 Uiso calc R
H6A 1 .2158 -0.0573 .3807 .051 Uiso calc R
H7A 1 .0579 -0.1152 .7549 .056 Uiso calc R
H8A 1 .0340 -0.0521 .9042 .077 Uiso calc R
H9A 1 .1587 .0967 .9096 .080 Uiso calc R
H10A 1 .3032 .1884 .7668 .057 Uiso calc R
H2B 1 -0.3533 .5652 .7595 .042 Uiso calc R
H21B 1 -0.3764 .4553 .7338 .042 Uiso calc R
H3B 1 -0.1974 .6438 .8283 .054 Uiso calc R
H4B 1 -0.1392 .7443 .9416 .070 Uiso calc R
H5B 1 -0.1628 .6825 1.1064 .075 Uiso calc R
H6B 1 -0.2373 .5177 1.1627 .061 Uiso calc R
H7B 1 -0.3545 .1762 1.0842 .068 Uiso calc R
H8B 1 -0.3684 .0708 .9651 .084 Uiso calc R
H9B 1 -0.3137 .1367 .7962 .085 Uiso calc R
H10B 1 -0.2877 .3070 .7498 .058 Uiso calc R

loop_
_atom_type_symbol
_atom_type_description
_atom_type_scat_dispersion_real
_atom_type_scat_dispersion_imag
_atom_type_scat_source
C C 0.0033 0.0016 'International Tables Vol C Tables 4.2.6.8 and 6.1.1.4'
H H 0.0000 0.0000 'International Tables Vol C Tables 4.2.6.8 and 6.1.1.4'
N N 0.0061 0.0033 'International Tables Vol C Tables 4.2.6.8 and 6.1.1.4'
O O 0.0106 0.0060 'International Tables Vol C Tables 4.2.6.8 and 6.1.1.4'
Pb Pb -3.3944 10.1111 'International Tables Vol C Tables 4.2.6.8 and 6.1.1.4'

loop_
_geom_angle_atom_site_label_1
_geom_angle_atom_site_label_2
_geom_angle_atom_site_label_3
_geom_angle_site_symmetry_1
_geom_angle_site_symmetry_3
_geom_angle
_geom_angle_publ_flag
C11A N1A C15A . . 120.8(7) no
C11A N1A C2A . . 120.3(7) no
C15A N1A C2A . . 118.8(7) no
C11B N1B C15B . . 121.2(7) no
C11B N1B C2B . . 119.5(7) no
C15B N1B C2B . . 119.3(7) no
O1A C1A O2A . . 124.5(8) no
O1A C1A C2A . . 118.3(7) no
O2A C1A C2A . . 117.2(8) no
N1A C2A C1A . . 115.6(7) no
C4A C3A C15A . . 121.3(9) no
C3A C4A C5A . . 120.7(9) no
C6A C5A C4A . . 119.8(9) no
C5A C6A C14A . . 121.3(9) no
C8A C7A C12A . . 121.3(9) no
C9A C8A C7A . . 119.7(11) no
C8A C9A C10A . . 121.5(10) no
C9A C10A C11A . . 120.2(9) no
N1A C11A C12A . . 120.7(8) no
N1A C11A C10A . . 121.1(8) no
C12A C11A C10A . . 118.2(8) no
C7A C12A C11A . . 119.0(9) no
C7A C12A C13A . . 120.5(8) no
C11A C12A C13A . . 120.5(8) no
O3A C13A C14A . . 122.4(8) no
O3A C13A C12A . . 121.5(8) no
C14A C13A C12A . . 116.0(7) no
C6A C14A C15A . . 119.0(8) no
C6A C14A C13A . . 120.9(8) no
C15A C14A C13A . . 120.1(8) no
N1A C15A C14A . . 120.5(8) no
N1A C15A C3A . . 121.7(8) no
C14A C15A C3A . . 117.8(8) no
O1B C1B O2B . . 123.1(8) no
O1B C1B C2B . . 121.1(7) no
O2B C1B C2B . . 115.7(7) no
N1B C2B C1B . . 113.1(7) no
C4B C3B C15B . . 120.1(9) no
C5B C4B C3B . . 121.0(10) no
C6B C5B C4B . . 120.8(10) no
C5B C6B C14B . . 120.1(10) no
C8B C7B C12B . . 120.9(10) no
C7B C8B C9B . . 119.2(10) no
C10B C9B C8B . . 120.9(10) no
C9B C10B C11B . . 121.3(10) no
N1B C11B C12B . . 120.3(8) no
N1B C11B C10B . . 121.3(8) no
C12B C11B C10B . . 118.3(9) no
C7B C12B C11B . . 119.2(9) no
C7B C12B C13B . . 119.6(9) no
C11B C12B C13B . . 121.2(9) no
O3B C13B C12B . . 122.9(10) no
O3B C13B C14B . . 120.6(9) no
C12B C13B C14B . . 116.4(8) no
C6B C14B C15B . . 120.0(9) no
C6B C14B C13B . . 120.3(9) no
C15B C14B C13B . . 119.6(8) no
C3B C15B N1B . . 122.1(8) no
C3B C15B C14B . . 117.9(8) no
N1B C15B C14B . . 119.9(8) no
O2B Pb O1A . . 83.7(2) ?
O2B Pb O2B . 2_566 73.2(2) ?
O1A Pb O2B . 2_566 70.1(2) ?
O2B Pb O1B . . 51.3(2) ?
O1A Pb O1B . . 71.2(2) ?
O2B Pb O1B 2_566 . 114.1(2) ?
O2B Pb O71 . . 100.5(4) ?
O1A Pb O71 . . 133.5(3) ?
O2B Pb O71 2_566 . 155.6(3) ?
O1B Pb O71 . . 75.9(3) ?
O2B Pb O2A . . 126.8(2) ?
O1A Pb O2A . . 49.4(2) ?
O2B Pb O2A 2_566 . 105.5(2) ?
O1B Pb O2A . . 86.2(2) ?
O71 Pb O2A . . 97.2(3) ?
O2B Pb O7 . . 86.9(4) ?
O1A Pb O7 . . 133.2(3) ?
O2B Pb O7 2_566 . 148.1(3) ?
O1B Pb O7 . . 67.3(4) ?
O71 Pb O7 . . 13.7(4) ?
O2A Pb O7 . . 106.5(3) ?
O2B Pb O8 . 2_566 79.1(2) ?
O71 Pb O8 . . 76.5(3) ?
O7 Pb O8 . . 73.0(3) ?
O1B Pb O8 . . 111.5.9(2) ?
O2B Pb O2A 2_566 2_666 82.7(2) ?
O71 Pb O2A . 2_666 94.5(3) ?
O7 Pb O2A . 2_666 105.8(3) ?
O8 Pb O2A . 2_666 78.7(2) ?
O1B Pb O2A . 2_666 158.7(2) ?
O8 Pb O1A . . 150.9(2) ?
O2A Pb O1A . 2_666 104.9(2) ?
O2B Pb O2A . 2_566 149.7(2) ?
O8 Pb O2A . . 154.0(2) ?
O2A Pb O2A . 2_666 76.5(2) ?
O8 PbO 2B . . 79.1(2) ?
Pb O2A Pb . 2._666 103.5(2) ?
Pb O2B Pb . 2_566 106.8(2) ?

loop_
_geom_bond_atom_site_label_1
_geom_bond_atom_site_label_2
_geom_bond_site_symmetry_2
_geom_bond_distance
_geom_bond_publ_flag
O7 O71 . 0.65(2) ?
O1A C1A . 1.247(10) no
O2A C1A . 1.249(10) no
O3A C13A . 1.243(10) no
O1B C1B . 1.235(10) no
O2B C1B . 1.266(9) no
O3B C13B . 1.249(11) no
N1A C11A . 1.372(11) no
N1A C15A . 1.388(11) no
N1A C2A . 1.463(10) no
N1B C11B . 1.376(11) no
N1B C15B . 1.390(10) no
N1B C2B . 1.447(10) no
C1A C2A . 1.516(11) no
C3A C4A . 1.348(13) no
C3A C15A . 1.408(12) no
C4A C5A . 1.383(14) no
C5A C6A . 1.351(14) no
C6A C14A . 1.403(12) no
C7A C8A . 1.360(14) no
C7A C12A . 1.394(13) no
C8A C9A . 1.348(15) no
C9A C10A . 1.369(15) no
C10A C11A . 1.402(12) no
C11A C12A . 1.400(12) no
C12A C13A . 1.456(12) no
C13A C14A . 1.454(12) no
C14A C15A . 1.406(12) no
C1B C2B . 1.523(11) no
C3B C4B . 1.384(14) no
C3B C15B . 1.389(12) no
C4B C5B . 1.362(16) no
C5B C6B . 1.361(15) no
C6B C14B . 1.384(13) no
C7B C8B . 1.378(15) no
C7B C12B . 1.407(13) no
C8B C9B . 1.403(16) no
C9B C10B . 1.348(14) no
C10B C11B . 1.415(12) no
C11B C12B . 1.412(12) no
C12B C13B . 1.434(13) no
C13B C14B . 1.470(13) no
C14B C15B . 1.430(12) no
Pb O2B . 2.501(6) yes
Pb O1A . 2.523(6) yes
Pb O2B 2_566 2.538(6) yes
Pb O1B . 2.576(6) yes
Pb O71 . 2.611(13) yes
Pb O2A . 2.739(6) yes
Pb O7 . 2.753(14) yes
Pb O8 . 2.824(6) yes
Pb O2A 2_666 2.878(6) yes
Pb Pb 2_566 4.046(3) yes
Pb Pb 2_666 4.411(3) yes
O8 O1A 2_566 2.743(9) yes
O8 O3A 1_565 2.838(9) yes
O7 O1B . 2.957(16) yes
O7 O3A 1_565 2.735(15) yes
O7 O3B 2_566 2.795(16) yes
O71 O3A 1_565 2.832(14) yes
O71 O3B 2_566 2.682(14) yes

loop_
_geom_torsion_atom_site_label_1
_geom_torsion_atom_site_label_2
_geom_torsion_atom_site_label_3
_geom_torsion_atom_site_label_4
_geom_torsion
_geom_torsion_publ_flag
O1A C1A C2A N1A -8.4(11) no
O2A C1A C2A N1A 174.2(7) no
C15A N1A C11A C12A 11.2(11) no
C2A N1A C11A C12A -164.6(7) no
C15A N1A C11A C10A -169.4(8) no
C2A N1A C11A C10A 14.8(11) no
C11A N1A C15A C3A 167.7(8) no
C2A N1A C15A C3A -16.4(11) no
O1B C1B C2B N1B -11.0(12) no
O2B C1B C2B N1B 172.7(7) no
C15B N1B C11B C12B 12.9(12) no
C2B N1B C11B C12B -170.2(7) no
C15B N1B C11B C10B -168.0(8) no
C2B N1B C11B C10B 8.9(12) no
C11B N1B C15B C3B 166.5(8) no
C2B N1B C15B C3B -10.4(12) no
